data_4021320
loop_
_publ_author_name
'Claudio Palomo'
'Mikel Oiarbide'
'Jes\'us M. Garc\'ia'
'Alberto Gonz\'alez'
'Raquel Pazos'
'Jos\'e M. Odriozola'
'Patricia Ba\~nuelos'
'M\'onica Tello'
'Anthony Linden'

_publ_section_title
;
 A Practical Total Synthesis of Hapalosin,
 a 12-Membered Cyclic Depsipeptide with Multidrug
 Resistance-Reversing Activity, by Employing
 Improved Segment Coupling and Macrolactonization
;
_journal_name_full 'Journal of Organic Chemistry'
_journal_page_first 4126
_journal_page_last 4134
_journal_paper_doi 10.1021/jo0497499
_journal_volume 69
_journal_year 2004
_chemical_absolute_configuration syn
_chemical_formula_moiety 'C23 H45 N O3 Si'
_chemical_formula_sum 'C23 H45 N O3 Si'
_chemical_formula_weight 411.69
_chemical_melting_point 343
_space_group_IT_number 4
_symmetry_cell_setting monoclinic
_symmetry_space_group_name_Hall 'P 2yb'
_symmetry_space_group_name_H-M 'P 1 21 1'
_cell_angle_alpha 90.00
_cell_angle_beta 94.087(2)
_cell_angle_gamma 90.00
_cell_formula_units_Z 2
_cell_length_a 10.8587(6)
_cell_length_b 7.3037(5)
_cell_length_c 15.8060(12)
_cell_measurement_temperature 160(1)
_cell_volume 1250.36(15)
_diffrn_ambient_temperature 160(1)
_exptl_crystal_density_diffrn 1.093
_cod_original_sg_symbol_H-M 'P 21'
_cod_database_code 4021320

loop_
_symmetry_equiv_pos_as_xyz
'x, y, z'
'-x, y+1/2, -z'

loop_
_atom_site_label
_atom_site_type_symbol
_atom_site_fract_x
_atom_site_fract_y
_atom_site_fract_z
_atom_site_U_iso_or_equiv
_atom_site_adp_type
_atom_site_occupancy
_atom_site_symmetry_multiplicity
_atom_site_calc_flag
_atom_site_refinement_flags
_atom_site_disorder_assembly
_atom_site_disorder_group
Si Si 0.44357(12) 0.20888(19) 0.76747(8) 0.0489(4) Uani 1 1 d . . .
O1 O 0.5708(2) 0.2407(4) 0.83045(17) 0.0423(8) Uani 1 1 d . . .
O11 O 0.7876(3) 0.0345(4) 0.7171(2) 0.0494(9) Uani 1 1 d . . .
O13 O 0.6838(3) 0.2980(4) 0.5794(2) 0.0475(9) Uani 1 1 d . . .
N1 N 0.7166(4) 0.6803(6) 0.6106(3) 0.0478(11) Uani 1 1 d . . .
H1 H 0.723(4) 0.780(6) 0.630(3) 0.038(15) Uiso 1 1 d . . .
C1 C 0.6841(4) 0.1381(5) 0.8377(3) 0.0371(11) Uani 1 1 d . . .
C2 C 0.7694(4) 0.2067(6) 0.9150(2) 0.0382(11) Uani 1 1 d . . .
C3 C 0.8975(4) 0.1253(6) 0.9024(3) 0.0474(13) Uani 1 1 d . . .
H31 H 0.9228 0.1518 0.8448 0.057 Uiso 1 1 calc R . .
H32 H 0.9604 0.1755 0.9446 0.057 Uiso 1 1 calc R . .
C4 C 0.8811(4) -0.0806(7) 0.9152(3) 0.0565(14) Uani 1 1 d . . .
H41 H 0.9398 -0.1275 0.9609 0.068 Uiso 1 1 calc R . .
H42 H 0.8927 -0.1490 0.8623 0.068 Uiso 1 1 calc R . .
C5 C 0.7464(4) -0.0951(7) 0.9402(3) 0.0481(13) Uani 1 1 d . . .
H5 H 0.7282 -0.2088 0.9722 0.058 Uiso 1 1 calc R . .
C6 C 0.6633(4) -0.0668(6) 0.8596(3) 0.0438(12) Uani 1 1 d . . .
H61 H 0.5758 -0.0905 0.8696 0.053 Uiso 1 1 calc R . .
H62 H 0.6879 -0.1478 0.8135 0.053 Uiso 1 1 calc R . .
C7 C 0.7661(4) 0.4117(6) 0.9327(3) 0.0507(13) Uani 1 1 d . . .
H71 H 0.6801 0.4532 0.9311 0.076 Uiso 1 1 calc R . .
H72 H 0.8094 0.4773 0.8896 0.076 Uiso 1 1 calc R . .
H73 H 0.8067 0.4365 0.9890 0.076 Uiso 1 1 calc R . .
C8 C 0.7292(4) 0.0827(6) 0.9896(3) 0.0439(12) Uani 1 1 d . . .
C9 C 0.8140(5) 0.0977(6) 1.0717(3) 0.0576(15) Uani 1 1 d . . .
H91 H 0.8996 0.0744 1.0589 0.086 Uiso 1 1 calc R . .
H92 H 0.7888 0.0073 1.1129 0.086 Uiso 1 1 calc R . .
H93 H 0.8075 0.2210 1.0954 0.086 Uiso 1 1 calc R . .
C10 C 0.5964(4) 0.1144(6) 1.0158(3) 0.0506(13) Uani 1 1 d . . .
H101 H 0.5758 0.0205 1.0568 0.076 Uiso 1 1 calc R . .
H102 H 0.5383 0.1071 0.9655 0.076 Uiso 1 1 calc R . .
H103 H 0.5909 0.2358 1.0417 0.076 Uiso 1 1 calc R . .
C11 C 0.7451(4) 0.1640(5) 0.7538(3) 0.0365(11) Uani 1 1 d . . .
C12 C 0.7577(4) 0.3566(6) 0.7209(3) 0.0447(13) Uani 1 1 d . . .
H121 H 0.8232 0.4205 0.7563 0.054 Uiso 1 1 calc R . .
H122 H 0.6793 0.4229 0.7268 0.054 Uiso 1 1 calc R . .
C13 C 0.7888(4) 0.3643(6) 0.6290(3) 0.0397(12) Uani 1 1 d . . .
H13 H 0.8605 0.2817 0.6210 0.048 Uiso 1 1 calc R . .
C14 C 0.8218(4) 0.5589(5) 0.6027(3) 0.0417(12) Uani 1 1 d . . .
H14 H 0.8378 0.5545 0.5412 0.050 Uiso 1 1 calc R . .
C15 C 0.9393(4) 0.6389(6) 0.6508(3) 0.0465(13) Uani 1 1 d . . .
H15 H 0.9159 0.6768 0.7083 0.056 Uiso 1 1 calc R . .
C16 C 0.9845(4) 0.8105(6) 0.6069(3) 0.0522(14) Uani 1 1 d . . .
H161 H 1.0258 0.7725 0.5559 0.063 Uiso 1 1 calc R . .
H162 H 0.9118 0.8854 0.5876 0.063 Uiso 1 1 calc R . .
C17 C 1.0725(4) 0.9287(7) 0.6611(3) 0.0619(16) Uani 1 1 d . . .
H171 H 1.1481 0.8597 0.6766 0.093 Uiso 1 1 calc R . .
H172 H 1.0337 0.9649 0.7126 0.093 Uiso 1 1 calc R . .
H173 H 1.0929 1.0384 0.6292 0.093 Uiso 1 1 calc R . .
C18 C 0.3189(4) 0.1290(7) 0.8335(3) 0.0609(15) Uani 1 1 d . . .
H181 H 0.3180 0.2052 0.8845 0.091 Uiso 1 1 calc R . .
H182 H 0.3340 0.0012 0.8499 0.091 Uiso 1 1 calc R . .
H183 H 0.2391 0.1387 0.8007 0.091 Uiso 1 1 calc R . .
C19 C 0.4664(5) 0.0395(7) 0.6838(3) 0.0593(15) Uani 1 1 d . . .
H191 H 0.4939 -0.0767 0.7097 0.089 Uiso 1 1 calc R . .
H192 H 0.5291 0.0844 0.6472 0.089 Uiso 1 1 calc R . .
H193 H 0.3884 0.0206 0.6497 0.089 Uiso 1 1 calc R . .
C20 C 0.4032(5) 0.4345(7) 0.7201(4) 0.0683(16) Uani 1 1 d . . .
H201 H 0.4668 0.4715 0.6826 0.102 Uiso 1 1 calc R . .
H202 H 0.3980 0.5255 0.7653 0.102 Uiso 1 1 calc R . .
H203 H 0.3233 0.4261 0.6873 0.102 Uiso 1 1 calc R . .
C21 C 0.7103(4) 0.2180(7) 0.5013(3) 0.0540(13) Uani 1 1 d . . .
H211 H 0.7662 0.1139 0.5120 0.081 Uiso 1 1 calc R . .
H212 H 0.7496 0.3091 0.4666 0.081 Uiso 1 1 calc R . .
H213 H 0.6334 0.1756 0.4714 0.081 Uiso 1 1 calc R . .
C22 C 0.6419(4) 0.7155(7) 0.5330(3) 0.0560(13) Uani 1 1 d . . .
H221 H 0.5962 0.6044 0.5156 0.084 Uiso 1 1 calc R . .
H222 H 0.6952 0.7515 0.4884 0.084 Uiso 1 1 calc R . .
H223 H 0.5834 0.8145 0.5424 0.084 Uiso 1 1 calc R . .
C23 C 1.0443(4) 0.4994(7) 0.6639(4) 0.0607(16) Uani 1 1 d . . .
H231 H 1.1165 0.5584 0.6929 0.091 Uiso 1 1 calc R . .
H232 H 1.0661 0.4531 0.6087 0.091 Uiso 1 1 calc R . .
H233 H 1.0175 0.3973 0.6984 0.091 Uiso 1 1 calc R . .

loop_
_atom_site_aniso_label
_atom_site_aniso_U_11
_atom_site_aniso_U_22
_atom_site_aniso_U_33
_atom_site_aniso_U_23
_atom_site_aniso_U_13
_atom_site_aniso_U_12
Si 0.0398(8) 0.0569(9) 0.0499(9) 0.0008(8) 0.0021(6) -0.0002(7)
O1 0.0403(18) 0.0405(18) 0.0459(19) 0.0015(14) 0.0008(15) 0.0034(15)
O11 0.047(2) 0.044(2) 0.058(2) -0.0013(18) 0.0101(17) 0.0003(17)
O13 0.045(2) 0.0488(19) 0.050(2) -0.0066(16) 0.0088(18) -0.0069(16)
N1 0.046(3) 0.037(3) 0.060(3) -0.004(2) 0.002(2) 0.001(2)
C1 0.038(3) 0.037(3) 0.036(3) -0.001(2) 0.001(2) 0.000(2)
C2 0.036(3) 0.036(3) 0.043(3) -0.001(3) 0.003(2) 0.005(2)
C3 0.039(3) 0.051(3) 0.052(3) 0.003(2) -0.003(2) 0.001(2)
C4 0.057(4) 0.044(3) 0.067(4) 0.000(3) -0.008(3) 0.013(3)
C5 0.052(3) 0.039(3) 0.052(3) 0.007(2) -0.004(3) 0.007(3)
C6 0.043(3) 0.038(3) 0.052(3) -0.005(2) 0.012(3) -0.004(2)
C7 0.057(3) 0.042(3) 0.053(3) -0.002(3) 0.001(3) -0.006(3)
C8 0.044(3) 0.043(3) 0.045(3) 0.000(2) 0.002(2) 0.001(2)
C9 0.068(4) 0.056(3) 0.049(3) 0.004(3) 0.001(3) 0.004(3)
C10 0.055(3) 0.045(3) 0.051(3) 0.000(2) 0.001(3) -0.012(2)
C11 0.033(3) 0.029(3) 0.047(3) -0.002(2) -0.001(2) 0.002(2)
C12 0.043(3) 0.042(3) 0.050(3) -0.004(2) 0.009(2) -0.003(2)
C13 0.032(3) 0.042(3) 0.044(3) -0.003(2) -0.005(2) 0.001(2)
C14 0.040(3) 0.043(3) 0.042(3) -0.003(2) 0.001(2) 0.000(2)
C15 0.034(3) 0.050(3) 0.055(3) -0.008(2) 0.005(2) 0.006(2)
C16 0.038(3) 0.048(3) 0.072(4) -0.001(3) 0.016(3) -0.012(2)
C17 0.048(3) 0.064(4) 0.076(4) -0.011(3) 0.020(3) -0.014(3)
C18 0.039(3) 0.080(4) 0.064(4) -0.003(3) 0.007(3) -0.005(3)
C19 0.050(3) 0.074(4) 0.053(3) -0.002(3) -0.002(3) -0.013(3)
C20 0.050(3) 0.073(4) 0.081(4) 0.010(3) -0.006(3) 0.008(3)
C21 0.049(3) 0.053(3) 0.060(3) -0.006(3) 0.006(3) -0.006(3)
C22 0.048(3) 0.046(3) 0.073(4) -0.002(3) -0.007(3) 0.005(3)
C23 0.042(3) 0.049(3) 0.090(5) -0.008(3) -0.001(3) -0.002(3)

loop_
_geom_bond_atom_site_label_1
_geom_bond_atom_site_label_2
_geom_bond_distance
_geom_bond_site_symmetry_2
_geom_bond_publ_flag
Si O1 1.660(3) . ?
Si C19 1.841(5) . ?
Si C20 1.850(5) . ?
Si C18 1.860(5) . ?
O1 C1 1.439(5) . ?
O11 C11 1.217(5) . ?
O13 C21 1.413(5) . ?
O13 C13 1.422(5) . ?
N1 C22 1.445(5) . ?
N1 C14 1.459(6) . ?
N1 H1 0.79(4) . ?
C1 C11 1.536(6) . ?
C1 C6 1.556(6) . ?
C1 C2 1.562(5) . ?
C2 C7 1.525(6) . ?
C2 C3 1.538(6) . ?
C2 C8 1.573(6) . ?
C3 C4 1.530(6) . ?
C3 H31 0.9900 . ?
C3 H32 0.9900 . ?
C4 C5 1.546(6) . ?
C4 H41 0.9900 . ?
C4 H42 0.9900 . ?
C5 C6 1.522(6) . ?
C5 C8 1.533(6) . ?
C5 H5 1.0000 . ?
C6 H61 0.9900 . ?
C6 H62 0.9900 . ?
C7 H71 0.9800 . ?
C7 H72 0.9800 . ?
C7 H73 0.9800 . ?
C8 C9 1.540(6) . ?
C8 C10 1.546(6) . ?
C9 H91 0.9800 . ?
C9 H92 0.9800 . ?
C9 H93 0.9800 . ?
C10 H101 0.9800 . ?
C10 H102 0.9800 . ?
C10 H103 0.9800 . ?
C11 C12 1.509(6) . ?
C12 C13 1.515(6) . ?
C12 H121 0.9900 . ?
C12 H122 0.9900 . ?
C13 C14 1.531(6) . ?
C13 H13 1.0000 . ?
C14 C15 1.552(6) . ?
C14 H14 1.0000 . ?
C15 C16 1.530(6) . ?
C15 C23 1.532(6) . ?
C15 H15 1.0000 . ?
C16 C17 1.509(6) . ?
C16 H161 0.9900 . ?
C16 H162 0.9900 . ?
C17 H171 0.9800 . ?
C17 H172 0.9800 . ?
C17 H173 0.9800 . ?
C18 H181 0.9800 . ?
C18 H182 0.9800 . ?
C18 H183 0.9800 . ?
C19 H191 0.9800 . ?
C19 H192 0.9800 . ?
C19 H193 0.9800 . ?
C20 H201 0.9800 . ?
C20 H202 0.9800 . ?
C20 H203 0.9800 . ?
C21 H211 0.9800 . ?
C21 H212 0.9800 . ?
C21 H213 0.9800 . ?
C22 H221 0.9800 . ?
C22 H222 0.9800 . ?
C22 H223 0.9800 . ?
C23 H231 0.9800 . ?
C23 H232 0.9800 . ?
C23 H233 0.9800 . ?

loop_
_cod_related_entry_id
_cod_related_entry_database
_cod_related_entry_code
1 ChemSpider 9387135
